data_7200051
loop_
_publ_author_name
'Kendrick, John'
'Gourlay, Matthew D.'
'Neumann, Marcus A.'
'Leusen, Frank J. J.'

_publ_section_title
;
 Predicting spontaneous racemate resolution using recent developments in
 crystal structure prediction
;
_journal_issue 11
_journal_name_full CrystEngComm
_journal_page_first 2391
_journal_page_last 2399
_journal_paper_doi 10.1039/b909038j
_journal_volume 11
_journal_year 2009
_space_group_IT_number 19
_symmetry_cell_setting orthorhombic
_symmetry_Int_Tables_number 19
_symmetry_space_group_name_Hall 'P 2ac 2ab'
_symmetry_space_group_name_H-M 'P 21 21 21'
_cell_angle_alpha 90.000000
_cell_angle_beta 90.000000
_cell_angle_gamma 90.000000
_cell_length_a 12.024593
_cell_length_b 9.270304
_cell_length_c 4.827060
_cell_volume 538.080
_cod_data_source_file 4HMO_enantiopure.cif
_cod_data_source_block 4HMO_E_9
_cod_original_sg_symbol_H-M 'P 2_1 2_1 2_1'
_cod_struct_determination_method theoretical
_cod_database_code 7200051

loop_
_symmetry_equiv_pos_site_id
_symmetry_equiv_pos_as_xyz
1 x,y,z
2 -x+1/2,-y,z+1/2
3 -x,y+1/2,-z+1/2
4 x+1/2,-y+1/2,-z

loop_
_atom_site_label
_atom_site_type_symbol
_atom_site_fract_x
_atom_site_fract_y
_atom_site_fract_z
C46 C 1.364774 0.249878 -0.027630
C47 C 1.352941 0.084799 -0.053663
O48 O 1.418954 0.026374 0.175580
C49 C 1.485489 0.133973 0.277803
N50 N 1.463338 0.258625 0.148686
O51 O 1.554184 0.106670 0.461619
C52 C 1.263486 0.321846 0.102087
O53 O 1.238547 0.252713 0.358481
H54 H 1.380146 0.298883 -0.230612
H55 H 1.168677 0.295461 0.429561
H56 H 1.388734 0.043028 -0.245655
H57 H 1.499422 0.352967 0.210185
H58 H 1.280864 0.437634 0.130858
H59 H 1.267656 0.046873 -0.028319
H60 H 1.194067 0.311627 -0.045791
